data_2012308
loop_
_publ_author_name
'Johansson, Maria H.'
'Oskarsson, \%Ake'

_publ_section_title
;
 <i>cis</i>-Bis(dimethyl sulfoxide-<i>S</i>)dinitratopalladium(II) and
 <i>cis</i>-dinitratobis(1,4-oxathiane-<i>S</i>)palladium(II)
;
_journal_issue 11
_journal_name_full 'Acta Crystallographica Section C'
_journal_page_first 1265
_journal_page_last 1267
_journal_paper_doi 10.1107/S0108270101013579
_journal_volume 57
_journal_year 2001
_chemical_formula_iupac '[Pd (N O3)2 (C4 H8 O S)2]'
_chemical_formula_moiety 'C8 H16 N2 O8 Pd S2'
_chemical_formula_sum 'C8 H16 N2 O8 Pd S2'
_chemical_formula_weight 438.75
_chemical_name_systematic
;
cis-dinitratobistioxanepalladium(II)
;
_space_group_IT_number 14
_symmetry_cell_setting monoclinic
_symmetry_space_group_name_Hall '-P 2ybc'
_symmetry_space_group_name_H-M 'P 1 21/c 1'
_audit_creation_method SHELXL-97
_cell_angle_alpha 90.00
_cell_angle_beta 97.56(3)
_cell_angle_gamma 90.00
_cell_formula_units_Z 4
_cell_length_a 8.9697(18)
_cell_length_b 9.3263(19)
_cell_length_c 18.317(4)
_cell_measurement_reflns_used 5939
_cell_measurement_temperature 293(2)
_cell_measurement_theta_max 30
_cell_measurement_theta_min 3
_cell_volume 1519.0(6)
_computing_cell_refinement 'SAINT (Bruker, 1995)'
_computing_data_collection 'SMART (Bruker, 1995)'
_computing_data_reduction SAINT
_computing_molecular_graphics 'DIAMOND (Brandenburg, 2000)'
_computing_publication_material SHELXL97
_computing_structure_refinement 'SHELXL97 (Sheldrick, 1997)'
_computing_structure_solution 'SHELXS97 (Sheldrick, 1997)'
_diffrn_ambient_temperature 293(2)
_diffrn_detector_area_resol_mean 512
_diffrn_measured_fraction_theta_full .910
_diffrn_measured_fraction_theta_max .910
_diffrn_measurement_device_type 'Bruker SMART CCD'
_diffrn_measurement_method \w
_diffrn_radiation_monochromator graphite
_diffrn_radiation_source 'rotating anode'
_diffrn_radiation_type MoK\a
_diffrn_radiation_wavelength .71073
_diffrn_reflns_av_R_equivalents .0428
_diffrn_reflns_av_sigmaI/netI .0569
_diffrn_reflns_limit_h_max 7
_diffrn_reflns_limit_h_min -13
_diffrn_reflns_limit_k_max 13
_diffrn_reflns_limit_k_min -13
_diffrn_reflns_limit_l_max 23
_diffrn_reflns_limit_l_min -26
_diffrn_reflns_number 12387
_diffrn_reflns_theta_full 31.62
_diffrn_reflns_theta_max 31.62
_diffrn_reflns_theta_min 2.24
_diffrn_standards_decay_% .00
_diffrn_standards_interval_count 0
_diffrn_standards_interval_time 0
_diffrn_standards_number 0
_exptl_absorpt_coefficient_mu 1.534
_exptl_absorpt_correction_T_max .912
_exptl_absorpt_correction_T_min .742
_exptl_absorpt_correction_type empirical
_exptl_absorpt_process_details '(SADABS; Sheldrick, 1996)'
_exptl_crystal_colour orange
_exptl_crystal_density_diffrn 1.919
_exptl_crystal_density_meas ?
_exptl_crystal_density_method 'not measured'
_exptl_crystal_description triangular
_exptl_crystal_F_000 880
_exptl_crystal_size_max .19
_exptl_crystal_size_mid .16
_exptl_crystal_size_min .06
_refine_diff_density_max 1.426
_refine_diff_density_min -1.024
_refine_ls_extinction_method none
_refine_ls_goodness_of_fit_ref 1.013
_refine_ls_hydrogen_treatment constr
_refine_ls_matrix_type full
_refine_ls_number_parameters 190
_refine_ls_number_reflns 4651
_refine_ls_number_restraints 0
_refine_ls_restrained_S_all 1.013
_refine_ls_R_factor_all .0699
_refine_ls_R_factor_gt .0403
_refine_ls_shift/su_max .001
_refine_ls_shift/su_mean .000
_refine_ls_structure_factor_coef Fsqd
_refine_ls_weighting_details 'calc w = 1/[\s^2^(Fo^2^)+(0.0364P)^2^+0.7265P] where P = (Fo^2^+2Fc^2^)/3'
_refine_ls_weighting_scheme calc
_refine_ls_wR_factor_ref .0936
_reflns_number_gt 3370
_reflns_number_total 4651
_reflns_threshold_expression I>2\s(I)
_cod_data_source_file dn1000.cif
_cod_data_source_block II
_cod_depositor_comments
;
The following automatic conversions were performed:

'_exptl_crystal_density_meas' value 'not measured' was changed to '?'
- the value is perceived as not measured.

Automatic conversion script
Id: cif_fix_values 3008 2015-01-20 13:52:24Z robertas 
;
_cod_original_cell_volume 1518.9(5)
_cod_original_sg_symbol_H-M 'P 21/c'
_cod_database_code 2012308
_cod_database_fobs_code 2012308

loop_
_symmetry_equiv_pos_as_xyz
'x, y, z'
'-x, y+1/2, -z+1/2'
'-x, -y, -z'
'x, -y-1/2, z-1/2'

loop_
_atom_site_label
_atom_site_fract_x
_atom_site_fract_y
_atom_site_fract_z
_atom_site_U_iso_or_equiv
_atom_site_adp_type
_atom_site_calc_flag
_atom_site_refinement_flags
_atom_site_occupancy
_atom_site_disorder_assembly
_atom_site_disorder_group
_atom_site_type_symbol
Pd .55526(3) .44420(2) .597731(13) .02864(8) Uani d . 1 . . Pd
S1 .59228(9) .22105(8) .55557(4) .02995(17) Uani d . 1 . . S
S2 .79726(10) .46150(8) .65052(5) .03518(19) Uani d . 1 . . S
O1 .8366(3) -.0176(3) .56660(17) .0536(7) Uani d . 1 . . O
O2 .9904(3) .7128(3) .72287(15) .0518(7) Uani d . 1 . . O
O3 .5172(3) .6565(3) .61834(15) .0472(6) Uani d . 1 . . O
O4 .3916(5) .8020(4) .6768(3) .1117(16) Uani d . 1 . . O
O5 .3936(4) .5773(5) .70336(18) .0804(11) Uani d . 1 . . O
O6 .3300(3) .4313(3) .55423(14) .0390(6) Uani d . 1 . . O
O7 .1151(3) .3385(4) .56921(17) .0676(9) Uani d . 1 . . O
O8 .3172(3) .2510(3) .62980(18) .0657(9) Uani d . 1 . . O
N1 .4316(4) .6800(4) .6681(2) .0563(10) Uani d . 1 . . N
N2 .2518(3) .3371(4) .58577(17) .0418(7) Uani d . 1 . . N
C1 .6554(4) .1080(4) .63319(19) .0392(8) Uani d . 1 . . C
H1A .7355 .1555 .6650 .047 Uiso calc R 1 . . H
H1B .5731 .0903 .6614 .047 Uiso calc R 1 . . H
C2 .7122(5) -.0330(4) .6064(2) .0509(10) Uani d . 1 . . C
H2A .7411 -.0947 .6485 .061 Uiso calc R 1 . . H
H2B .6309 -.0798 .5751 .061 Uiso calc R 1 . . H
C3 .7990(5) .0585(4) .4999(2) .0525(10) Uani d . 1 . . C
H3A .7129 .0132 .4714 .063 Uiso calc R 1 . . H
H3B .8826 .0536 .4714 .063 Uiso calc R 1 . . H
C4 .7626(4) .2133(4) .5129(2) .0397(8) Uani d . 1 . . C
H4A .7489 .2648 .4665 .048 Uiso calc R 1 . . H
H4B .8447 .2577 .5448 .048 Uiso calc R 1 . . H
C5 .8777(4) .6095(4) .6064(2) .0416(8) Uani d . 1 . . C
H5A .9018 .5794 .5587 .050 Uiso calc R 1 . . H
H5B .8050 .6868 .5988 .050 Uiso calc R 1 . . H
C6 1.0177(5) .6624(5) .6526(2) .0530(10) Uani d . 1 . . C
H6A 1.0906 .5851 .6592 .064 Uiso calc R 1 . . H
H6B 1.0609 .7395 .6266 .064 Uiso calc R 1 . . H
C7 .9444(5) .6033(5) .7679(2) .0476(9) Uani d . 1 . . C
H7A .9430 .6405 .8173 .057 Uiso calc R 1 . . H
H7B 1.0170 .5257 .7708 .057 Uiso calc R 1 . . H
C8 .7903(5) .5452(4) .73928(19) .0452(9) Uani d . 1 . . C
H8A .7174 .6226 .7344 .054 Uiso calc R 1 . . H
H8B .7596 .4755 .7737 .054 Uiso calc R 1 . . H

loop_
_atom_site_aniso_label
_atom_site_aniso_U_11
_atom_site_aniso_U_22
_atom_site_aniso_U_33
_atom_site_aniso_U_12
_atom_site_aniso_U_13
_atom_site_aniso_U_23
Pd .02394(12) .02669(13) .03392(13) .00104(10) -.00133(9) -.00131(10)
S1 .0259(4) .0293(4) .0332(4) .0006(3) -.0016(3) -.0038(3)
S2 .0287(4) .0267(4) .0469(5) -.0014(3) -.0068(4) -.0026(3)
O1 .0504(17) .0431(15) .0655(19) .0173(13) .0009(15) -.0019(13)
O2 .0523(16) .0490(16) .0539(15) -.0220(13) .0056(14) -.0171(13)
O3 .0446(15) .0371(14) .0598(16) .0060(12) .0061(13) -.0067(12)
O4 .090(3) .086(3) .157(4) .039(2) .010(3) -.065(3)
O5 .074(2) .122(3) .0476(19) .008(2) .0197(18) -.008(2)
O6 .0269(12) .0449(14) .0430(13) -.0011(11) -.0041(10) .0059(11)
O7 .0241(13) .107(3) .0707(19) -.0086(16) .0028(14) .0080(19)
O8 .0478(17) .073(2) .078(2) .0044(16) .0165(17) .0325(18)
N1 .0423(19) .069(2) .054(2) .0165(19) -.0076(17) -.0245(19)
N2 .0303(15) .0544(19) .0412(16) -.0018(15) .0060(13) -.0010(15)
C1 .043(2) .0347(17) .0384(18) -.0003(16) .0010(16) .0052(14)
C2 .063(3) .0275(19) .060(2) .0005(17) -.002(2) .0046(16)
C3 .048(2) .060(3) .049(2) .021(2) .0054(19) -.010(2)
C4 .0321(18) .048(2) .0398(18) .0074(16) .0076(16) .0028(15)
C5 .0395(19) .045(2) .0409(19) -.0055(17) .0068(16) -.0029(16)
C6 .041(2) .061(3) .059(2) -.018(2) .0138(19) -.013(2)
C7 .044(2) .056(2) .040(2) -.0041(19) -.0069(17) -.0080(18)
C8 .042(2) .059(2) .0330(18) -.0127(18) .0015(16) .0038(16)

loop_
_atom_type_symbol
_atom_type_description
_atom_type_scat_dispersion_real
_atom_type_scat_dispersion_imag
_atom_type_scat_source
C C .0033 .0016 'International Tables Vol C Tables 4.2.6.8 and 6.1.1.4'
H H .0000 .0000 'International Tables Vol C Tables 4.2.6.8 and 6.1.1.4'
N N .0061 .0033 'International Tables Vol C Tables 4.2.6.8 and 6.1.1.4'
O O .0106 .0060 'International Tables Vol C Tables 4.2.6.8 and 6.1.1.4'
S S .1246 .1234 'International Tables Vol C Tables 4.2.6.8 and 6.1.1.4'
Pd Pd -.9988 1.0072 'International Tables Vol C Tables 4.2.6.8 and 6.1.1.4'

loop_
_geom_angle_atom_site_label_1
_geom_angle_atom_site_label_2
_geom_angle_atom_site_label_3
_geom_angle
_geom_angle_publ_flag
O3 Pd O6 87.09(10) no
O3 Pd S1 170.68(8) no
O6 Pd S1 89.71(7) no
O3 Pd S2 91.50(8) no
O6 Pd S2 177.17(7) no
S1 Pd S2 92.06(3) no
C1 S1 C4 96.99(17) no
C1 S1 Pd 108.34(12) no
C4 S1 Pd 110.80(13) no
C5 S2 C8 97.79(17) no
C5 S2 Pd 106.38(13) no
C8 S2 Pd 105.64(14) no
C3 O1 C2 112.4(3) no
C7 O2 C6 112.9(3) no
N1 O3 Pd 115.1(3) no
N2 O6 Pd 114.92(19) no
O4 N1 O5 123.8(4) ?
O4 N1 O3 118.0(5) ?
O5 N1 O3 118.3(4) ?
O7 N2 O8 123.0(3) ?
O7 N2 O6 117.5(3) ?
O8 N2 O6 119.5(3) ?
C2 C1 S1 109.7(3) ?
O1 C2 C1 113.5(3) ?
O1 C3 C4 112.1(3) ?
C3 C4 S1 108.6(3) ?
C6 C5 S2 110.8(3) ?
O2 C6 C5 112.8(3) ?
O2 C7 C8 112.4(3) ?
C7 C8 S2 109.1(3) ?

loop_
_geom_bond_atom_site_label_1
_geom_bond_atom_site_label_2
_geom_bond_site_symmetry_2
_geom_bond_distance
_geom_bond_publ_flag
Pd O3 . 2.053(3) no
Pd O6 . 2.076(2) no
Pd S1 . 2.2595(9) no
Pd S2 . 2.2627(11) no
S1 C1 . 1.801(3) no
S1 C4 . 1.807(4) no
S2 C5 . 1.798(4) no
S2 C8 . 1.812(4) no
O1 C3 . 1.414(5) no
O1 C2 . 1.418(5) no
O2 C7 . 1.408(5) no
O2 C6 . 1.422(5) no
O3 N1 . 1.285(4) no
O4 N1 . 1.210(5) no
O5 N1 . 1.229(5) no
O6 N2 . 1.305(4) no
O7 N2 . 1.224(4) no
O8 N2 . 1.231(4) no
C1 C2 . 1.515(5) ?
C3 C4 . 1.507(5) ?
C5 C6 . 1.502(5) ?
C7 C8 . 1.513(5) ?
